data_7107267
loop_
_publ_author_name
'Ba L. Tran'
'Marlena P. Washington'
'Xinfeng Gao'
'Maren Pink'
'Daniel J. Mindiola'

_publ_section_title
;
 A four coordinate parent imide via a titanium nitridyl
;
_journal_name_full 'Chem. Commun.'
_journal_page_first 1529
_journal_paper_doi 10.1039/c1cc14574f
_journal_volume 48
_journal_year 2012
_chemical_formula_moiety 'C43 H56 N4 Ti'
_chemical_formula_sum 'C43 H56 N4 Ti'
_chemical_formula_weight 676.82
_space_group_IT_number 14
_symmetry_cell_setting monoclinic
_symmetry_Int_Tables_number 14
_symmetry_space_group_name_Hall '-P 2ybc'
_symmetry_space_group_name_H-M 'P 1 21/c 1'
_atom_sites_solution_hydrogens geom
_atom_sites_solution_primary direct
_atom_sites_solution_secondary difmap
_audit_creation_method SHELXL-97
_cell_angle_alpha 90.00
_cell_angle_beta 115.276(2)
_cell_angle_gamma 90.00
_cell_formula_units_Z 4
_cell_length_a 11.7466(9)
_cell_length_b 28.974(2)
_cell_length_c 12.3682(9)
_cell_measurement_reflns_used 1845
_cell_measurement_temperature 120(2)
_cell_measurement_theta_max 18.54
_cell_measurement_theta_min 0.82
_cell_volume 3806.5(5)
_computing_cell_refinement 'APEX II v.2.2 (Bruker, 2009)'
_computing_data_collection 'APEX II v.2.2 (Bruker, 2009)'
_computing_data_reduction 'APEX II v.2.2 (Bruker, 2009)'
_computing_molecular_graphics 'SHELXTL (Bruker, 2008)'
_computing_publication_material 'SHELXTL (Bruker, 2008)'
_computing_structure_refinement 'SHELXL-97 (Sheldrick, 2008)'
_computing_structure_solution 'SHELXS-97 (Sheldrick, 2008)'
_diffrn_ambient_temperature 120(2)
_diffrn_detector_area_resol_mean 83.33
_diffrn_measured_fraction_theta_full 0.994
_diffrn_measured_fraction_theta_max 0.994
_diffrn_measurement_method 'phi scans'
_diffrn_radiation_monochromator 'diamond 111'
_diffrn_radiation_probe x-ray
_diffrn_radiation_type synchrotron
_diffrn_radiation_wavelength 0.41328
_diffrn_reflns_av_R_equivalents 0.0790
_diffrn_reflns_av_sigmaI/netI 0.0737
_diffrn_reflns_limit_h_max 17
_diffrn_reflns_limit_h_min -18
_diffrn_reflns_limit_k_max 31
_diffrn_reflns_limit_k_min -44
_diffrn_reflns_limit_l_max 14
_diffrn_reflns_limit_l_min -19
_diffrn_reflns_number 85507
_diffrn_reflns_theta_full 18.54
_diffrn_reflns_theta_max 18.54
_diffrn_reflns_theta_min 0.82
_diffrn_source synchrotron
_diffrn_source_type 'APS beamline 15-ID'
_exptl_absorpt_coefficient_mu 0.142
_exptl_absorpt_correction_T_max 0.9958
_exptl_absorpt_correction_T_min 0.9860
_exptl_absorpt_correction_type multi-scan
_exptl_absorpt_process_details 'SADABS, R. Blessing; 1995'
_exptl_crystal_colour yellow
_exptl_crystal_density_diffrn 1.181
_exptl_crystal_density_method 'not measured'
_exptl_crystal_description needle
_exptl_crystal_F_000 1456
_exptl_crystal_size_max 0.10
_exptl_crystal_size_mid 0.05
_exptl_crystal_size_min 0.03
_refine_diff_density_max 0.953
_refine_diff_density_min -1.002
_refine_diff_density_rms 0.152
_refine_ls_extinction_method none
_refine_ls_goodness_of_fit_ref 1.040
_refine_ls_hydrogen_treatment constr
_refine_ls_matrix_type full
_refine_ls_number_parameters 445
_refine_ls_number_reflns 14417
_refine_ls_number_restraints 0
_refine_ls_restrained_S_all 1.040
_refine_ls_R_factor_all 0.1017
_refine_ls_R_factor_gt 0.0535
_refine_ls_shift/su_max 0.003
_refine_ls_shift/su_mean 0.000
_refine_ls_structure_factor_coef Fsqd
_refine_ls_weighting_details 'calc w=1/[\s^2^(Fo^2^)+(0.0774P)^2^+0.7444P] where P=(Fo^2^+2Fc^2^)/3'
_refine_ls_weighting_scheme calc
_refine_ls_wR_factor_gt 0.1320
_refine_ls_wR_factor_ref 0.1568
_reflns_number_gt 9323
_reflns_number_total 14417
_reflns_threshold_expression >2sigma(I)
_cod_data_source_file c1cc14574f.txt
_cod_data_source_block p21c
_cod_original_sg_symbol_H-M 'P 21/c'
_cod_database_code 7107267

loop_
_symmetry_equiv_pos_as_xyz
'x, y, z'
'-x, y+1/2, -z+1/2'
'-x, -y, -z'
'x, -y-1/2, z-1/2'

loop_
_atom_site_label
_atom_site_type_symbol
_atom_site_fract_x
_atom_site_fract_y
_atom_site_fract_z
_atom_site_U_iso_or_equiv
_atom_site_adp_type
_atom_site_occupancy
_atom_site_symmetry_multiplicity
_atom_site_calc_flag
_atom_site_refinement_flags
Ti1 Ti 0.27280(3) 0.651832(9) 0.22578(2) 0.01323(7) Uani 1 1 d .
N1 N 0.19561(12) 0.69933(4) 0.09361(11) 0.0143(2) Uani 1 1 d .
N2 N 0.13034(12) 0.60636(4) 0.14973(11) 0.0147(2) Uani 1 1 d .
N3 N 0.44371(13) 0.62707(5) 0.25444(12) 0.0163(3) Uani 1 1 d .
N4 N 0.26926(14) 0.67239(5) 0.35206(12) 0.0197(3) Uani 1 1 d .
H4 H 0.2674 0.6831 0.4179 0.024 Uiso 1 1 calc R
C1 C 0.18413(17) 0.70540(6) -0.11023(15) 0.0207(3) Uani 1 1 d .
H1A H 0.1257 0.7315 -0.1309 0.031 Uiso 1 1 calc R
H1B H 0.1617 0.6854 -0.1802 0.031 Uiso 1 1 calc R
H1C H 0.2702 0.7169 -0.0850 0.031 Uiso 1 1 calc R
C2 C 0.17621(14) 0.67838(5) -0.00972(13) 0.0136(3) Uani 1 1 d .
C3 C 0.15279(14) 0.63048(5) -0.02731(13) 0.0139(3) Uani 1 1 d .
H3 H 0.1601 0.6183 -0.0953 0.017 Uiso 1 1 calc R
C4 C 0.12039(14) 0.59781(5) 0.03912(13) 0.0142(3) Uani 1 1 d .
C5 C 0.07621(17) 0.55145(5) -0.01726(15) 0.0202(3) Uani 1 1 d .
H5A H 0.1189 0.5272 0.0412 0.030 Uiso 1 1 calc R
H5B H 0.0958 0.5480 -0.0863 0.030 Uiso 1 1 calc R
H5C H -0.0149 0.5489 -0.0435 0.030 Uiso 1 1 calc R
C6 C 0.06615(16) 0.57699(5) 0.19939(15) 0.0178(3) Uani 1 1 d .
C7 C 0.13523(17) 0.54787(6) 0.29629(15) 0.0205(3) Uani 1 1 d .
C8 C 0.0693(2) 0.52000(6) 0.34206(18) 0.0289(4) Uani 1 1 d .
H8 H 0.1149 0.4998 0.4067 0.035 Uiso 1 1 calc R
C9 C -0.0598(2) 0.52101(7) 0.2960(2) 0.0315(4) Uani 1 1 d .
H9 H -0.1028 0.5016 0.3284 0.038 Uiso 1 1 calc R
C10 C -0.12690(19) 0.55045(6) 0.20226(19) 0.0279(4) Uani 1 1 d .
H10 H -0.2161 0.5511 0.1709 0.033 Uiso 1 1 calc R
C11 C -0.06621(17) 0.57924(6) 0.15269(16) 0.0219(3) Uani 1 1 d .
C12 C 0.27746(17) 0.54490(6) 0.35205(15) 0.0223(3) Uani 1 1 d .
H12 H 0.3086 0.5677 0.3102 0.027 Uiso 1 1 calc R
C13 C 0.3234(2) 0.49705(6) 0.33586(19) 0.0314(4) Uani 1 1 d .
H13A H 0.3010 0.4743 0.3822 0.047 Uiso 1 1 calc R
H13B H 0.4151 0.4976 0.3640 0.047 Uiso 1 1 calc R
H13C H 0.2836 0.4886 0.2511 0.047 Uiso 1 1 calc R
C14 C 0.3338(2) 0.55804(7) 0.48439(17) 0.0333(4) Uani 1 1 d .
H14A H 0.3025 0.5885 0.4933 0.050 Uiso 1 1 calc R
H14B H 0.4258 0.5590 0.5160 0.050 Uiso 1 1 calc R
H14C H 0.3092 0.5351 0.5287 0.050 Uiso 1 1 calc R
C15 C -0.14437(17) 0.61345(7) 0.05709(18) 0.0280(4) Uani 1 1 d .
H15 H -0.0871 0.6298 0.0289 0.034 Uiso 1 1 calc R
C16 C -0.2000(2) 0.64915(7) 0.1112(2) 0.0398(5) Uani 1 1 d .
H16A H -0.2536 0.6337 0.1427 0.060 Uiso 1 1 calc R
H16B H -0.2503 0.6713 0.0495 0.060 Uiso 1 1 calc R
H16C H -0.1317 0.6654 0.1761 0.060 Uiso 1 1 calc R
C17 C -0.2490(2) 0.59031(9) -0.0515(2) 0.0433(6) Uani 1 1 d .
H17A H -0.2123 0.5666 -0.0836 0.065 Uiso 1 1 calc R
H17B H -0.2917 0.6136 -0.1132 0.065 Uiso 1 1 calc R
H17C H -0.3100 0.5760 -0.0272 0.065 Uiso 1 1 calc R
C18 C 0.19183(15) 0.74888(5) 0.09712(13) 0.0158(3) Uani 1 1 d .
C19 C 0.30421(16) 0.77424(5) 0.14373(14) 0.0180(3) Uani 1 1 d .
C20 C 0.29589(18) 0.82240(6) 0.14226(16) 0.0234(3) Uani 1 1 d .
H20 H 0.3709 0.8402 0.1744 0.028 Uiso 1 1 calc R
C21 C 0.1809(2) 0.84459(6) 0.09508(17) 0.0259(4) Uani 1 1 d .
H21 H 0.1773 0.8773 0.0917 0.031 Uiso 1 1 calc R
C22 C 0.07143(19) 0.81910(6) 0.05286(16) 0.0248(4) Uani 1 1 d .
H22 H -0.0073 0.8347 0.0216 0.030 Uiso 1 1 calc R
C23 C 0.07345(17) 0.77095(6) 0.05491(15) 0.0203(3) Uani 1 1 d .
C24 C 0.43237(16) 0.75128(6) 0.19738(15) 0.0205(3) Uani 1 1 d .
H24 H 0.4188 0.7176 0.1780 0.025 Uiso 1 1 calc R
C25 C 0.4941(2) 0.75557(8) 0.33261(18) 0.0354(5) Uani 1 1 d .
H25A H 0.5150 0.7880 0.3549 0.053 Uiso 1 1 calc R
H25B H 0.5711 0.7370 0.3654 0.053 Uiso 1 1 calc R
H25C H 0.4359 0.7445 0.3648 0.053 Uiso 1 1 calc R
C26 C 0.5201(2) 0.76913(9) 0.1451(2) 0.0378(5) Uani 1 1 d .
H26A H 0.4776 0.7674 0.0576 0.057 Uiso 1 1 calc R
H26B H 0.5965 0.7502 0.1743 0.057 Uiso 1 1 calc R
H26C H 0.5426 0.8013 0.1696 0.057 Uiso 1 1 calc R
C27 C -0.04850(17) 0.74392(6) 0.01916(18) 0.0289(4) Uani 1 1 d .
H27 H -0.0250 0.7137 0.0624 0.035 Uiso 1 1 calc R
C28 C -0.1383(2) 0.76736(8) 0.0607(2) 0.0422(5) Uani 1 1 d .
H28A H -0.1709 0.7957 0.0144 0.063 Uiso 1 1 calc R
H28B H -0.0935 0.7750 0.1457 0.063 Uiso 1 1 calc R
H28C H -0.2084 0.7465 0.0486 0.063 Uiso 1 1 calc R
C29 C -0.1149(2) 0.73266(12) -0.1115(2) 0.0561(8) Uani 1 1 d .
H29A H -0.1369 0.7613 -0.1580 0.084 Uiso 1 1 calc R
H29B H -0.1917 0.7152 -0.1269 0.084 Uiso 1 1 calc R
H29C H -0.0594 0.7141 -0.1350 0.084 Uiso 1 1 calc R
C30 C 0.55778(15) 0.62124(5) 0.35708(14) 0.0168(3) Uani 1 1 d .
C31 C 0.56793(17) 0.63618(6) 0.46840(15) 0.0221(3) Uani 1 1 d .
H31 H 0.4974 0.6501 0.4739 0.026 Uiso 1 1 calc R
C32 C 0.67904(17) 0.63096(6) 0.57068(15) 0.0246(4) Uani 1 1 d .
H32 H 0.6828 0.6413 0.6450 0.030 Uiso 1 1 calc R
C33 C 0.78549(16) 0.61098(6) 0.56762(15) 0.0220(3) Uani 1 1 d .
C34 C 0.77590(17) 0.59625(6) 0.45806(16) 0.0234(3) Uani 1 1 d .
H34 H 0.8470 0.5825 0.4532 0.028 Uiso 1 1 calc R
C35 C 0.66442(16) 0.60103(6) 0.35400(15) 0.0209(3) Uani 1 1 d .
H35 H 0.6610 0.5904 0.2800 0.025 Uiso 1 1 calc R
C36 C 0.90483(18) 0.60603(7) 0.68123(17) 0.0307(4) Uani 1 1 d .
H36A H 0.9728 0.5949 0.6619 0.046 Uiso 1 1 calc R
H36B H 0.8911 0.5839 0.7344 0.046 Uiso 1 1 calc R
H36C H 0.9281 0.6361 0.7211 0.046 Uiso 1 1 calc R
C37 C 0.40979(16) 0.56131(6) 0.11850(15) 0.0196(3) Uani 1 1 d .
H37 H 0.3983 0.5418 0.1748 0.023 Uiso 1 1 calc R
C38 C 0.39543(17) 0.54324(6) 0.00952(15) 0.0215(3) Uani 1 1 d .
H38 H 0.3733 0.5117 -0.0078 0.026 Uiso 1 1 calc R
C39 C 0.41277(16) 0.57040(6) -0.07458(14) 0.0198(3) Uani 1 1 d .
C40 C 0.44775(16) 0.61620(6) -0.04476(15) 0.0211(3) Uani 1 1 d .
H40 H 0.4618 0.6354 -0.1002 0.025 Uiso 1 1 calc R
C41 C 0.46256(16) 0.63449(6) 0.06441(15) 0.0187(3) Uani 1 1 d .
H41 H 0.4878 0.6657 0.0830 0.022 Uiso 1 1 calc R
C42 C 0.44086(14) 0.60759(5) 0.14657(14) 0.0159(3) Uani 1 1 d .
C43 C 0.3940(2) 0.55135(7) -0.19455(16) 0.0291(4) Uani 1 1 d .
H43A H 0.3904 0.5176 -0.1928 0.044 Uiso 1 1 calc R
H43B H 0.4643 0.5609 -0.2123 0.044 Uiso 1 1 calc R
H43C H 0.3149 0.5632 -0.2566 0.044 Uiso 1 1 calc R

loop_
_atom_site_aniso_label
_atom_site_aniso_U_11
_atom_site_aniso_U_22
_atom_site_aniso_U_33
_atom_site_aniso_U_23
_atom_site_aniso_U_13
_atom_site_aniso_U_12
Ti1 0.01339(13) 0.01367(12) 0.01077(12) -0.00033(10) 0.00338(9) 0.00105(10)
N1 0.0152(6) 0.0129(5) 0.0123(5) -0.0002(4) 0.0033(5) 0.0000(5)
N2 0.0147(6) 0.0144(6) 0.0146(6) 0.0009(5) 0.0060(5) 0.0003(5)
N3 0.0144(6) 0.0191(6) 0.0124(6) -0.0008(5) 0.0030(5) 0.0022(5)
N4 0.0235(7) 0.0205(7) 0.0132(6) -0.0010(5) 0.0059(5) 0.0036(5)
C1 0.0270(9) 0.0205(7) 0.0165(7) 0.0024(6) 0.0110(7) -0.0011(6)
C2 0.0116(6) 0.0152(6) 0.0123(6) 0.0009(5) 0.0034(5) 0.0009(5)
C3 0.0127(7) 0.0155(6) 0.0120(6) -0.0018(5) 0.0038(5) 0.0011(5)
C4 0.0115(6) 0.0139(6) 0.0155(7) -0.0009(5) 0.0042(5) 0.0010(5)
C5 0.0236(8) 0.0147(7) 0.0205(8) -0.0029(6) 0.0076(6) -0.0023(6)
C6 0.0212(8) 0.0154(7) 0.0203(7) -0.0010(6) 0.0124(6) -0.0023(6)
C7 0.0278(9) 0.0151(7) 0.0223(8) -0.0001(6) 0.0143(7) 0.0003(6)
C8 0.0408(11) 0.0218(8) 0.0307(10) 0.0058(7) 0.0216(9) -0.0009(8)
C9 0.0418(12) 0.0232(8) 0.0423(11) 0.0011(8) 0.0301(10) -0.0062(8)
C10 0.0269(9) 0.0251(9) 0.0399(11) -0.0037(8) 0.0223(9) -0.0050(7)
C11 0.0205(8) 0.0202(7) 0.0287(9) -0.0019(7) 0.0141(7) -0.0020(6)
C12 0.0285(9) 0.0178(7) 0.0207(8) 0.0058(6) 0.0107(7) 0.0036(6)
C13 0.0379(11) 0.0206(8) 0.0392(11) 0.0056(8) 0.0199(9) 0.0067(8)
C14 0.0385(11) 0.0339(10) 0.0220(9) 0.0028(8) 0.0077(8) 0.0023(9)
C15 0.0190(8) 0.0304(9) 0.0372(10) 0.0066(8) 0.0143(8) 0.0012(7)
C16 0.0338(11) 0.0263(10) 0.0629(15) 0.0040(10) 0.0241(11) 0.0050(8)
C17 0.0234(10) 0.0563(15) 0.0426(13) -0.0028(11) 0.0067(9) 0.0044(10)
C18 0.0210(8) 0.0137(6) 0.0118(6) 0.0000(5) 0.0061(6) -0.0004(6)
C19 0.0244(8) 0.0158(7) 0.0153(7) -0.0021(5) 0.0097(6) -0.0026(6)
C20 0.0329(10) 0.0165(7) 0.0244(8) -0.0041(6) 0.0156(8) -0.0072(7)
C21 0.0402(11) 0.0134(7) 0.0278(9) 0.0009(6) 0.0179(8) -0.0003(7)
C22 0.0321(10) 0.0169(7) 0.0230(8) 0.0023(6) 0.0095(7) 0.0066(7)
C23 0.0226(8) 0.0164(7) 0.0169(7) -0.0005(6) 0.0038(6) 0.0029(6)
C24 0.0195(8) 0.0191(7) 0.0225(8) -0.0043(6) 0.0087(6) -0.0054(6)
C25 0.0345(11) 0.0463(12) 0.0223(9) 0.0075(8) 0.0090(8) 0.0108(9)
C26 0.0237(10) 0.0610(15) 0.0311(10) 0.0076(10) 0.0141(8) -0.0038(9)
C27 0.0195(9) 0.0212(8) 0.0355(10) -0.0048(7) 0.0015(8) 0.0039(7)
C28 0.0419(13) 0.0399(12) 0.0518(14) -0.0128(10) 0.0267(11) -0.0127(10)
C29 0.0301(12) 0.087(2) 0.0439(14) -0.0239(14) 0.0091(11) -0.0098(13)
C30 0.0146(7) 0.0160(6) 0.0156(7) 0.0014(5) 0.0026(6) 0.0001(5)
C31 0.0202(8) 0.0249(8) 0.0160(7) 0.0002(6) 0.0029(6) 0.0044(6)
C32 0.0242(9) 0.0266(9) 0.0160(7) -0.0011(6) 0.0017(6) 0.0025(7)
C33 0.0191(8) 0.0182(7) 0.0200(8) 0.0045(6) 0.0000(6) 0.0003(6)
C34 0.0164(8) 0.0239(8) 0.0253(8) 0.0033(7) 0.0045(7) 0.0027(6)
C35 0.0173(8) 0.0245(8) 0.0182(7) 0.0008(6) 0.0051(6) 0.0018(6)
C36 0.0220(9) 0.0315(10) 0.0248(9) 0.0038(7) -0.0032(7) 0.0010(7)
C37 0.0226(8) 0.0181(7) 0.0190(7) 0.0017(6) 0.0099(6) 0.0029(6)
C38 0.0223(8) 0.0194(7) 0.0226(8) -0.0038(6) 0.0096(7) 0.0009(6)
C39 0.0179(8) 0.0238(8) 0.0160(7) -0.0014(6) 0.0057(6) 0.0048(6)
C40 0.0228(8) 0.0231(8) 0.0196(8) 0.0027(6) 0.0112(7) 0.0031(6)
C41 0.0177(7) 0.0188(7) 0.0197(7) -0.0007(6) 0.0081(6) 0.0001(6)
C42 0.0118(7) 0.0199(7) 0.0139(7) 0.0006(6) 0.0034(5) 0.0032(5)
C43 0.0352(10) 0.0326(10) 0.0193(8) -0.0035(7) 0.0115(8) 0.0046(8)

loop_
_atom_type_symbol
_atom_type_description
_atom_type_scat_dispersion_real
_atom_type_scat_dispersion_imag
_atom_type_scat_source
C C 0.0015 0.0009 'International Tables Vol C Tables 4.2.6.8 and 6.1.1.4'
H H 0.0000 0.0000 'International Tables Vol C Tables 4.2.6.8 and 6.1.1.4'
N N 0.0030 0.0019 'International Tables Vol C Tables 4.2.6.8 and 6.1.1.4'
Ti Ti 0.2060 0.2830 'International Tables Vol C Tables 4.2.6.8 and 6.1.1.4'

loop_
_geom_angle_atom_site_label_1
_geom_angle_atom_site_label_2
_geom_angle_atom_site_label_3
_geom_angle
N4 Ti1 N3 112.27(6)
N4 Ti1 N2 108.56(6)
N3 Ti1 N2 114.51(5)
N4 Ti1 N1 109.06(6)
N3 Ti1 N1 116.85(6)
N2 Ti1 N1 94.06(5)
C2 N1 C18 119.03(12)
C2 N1 Ti1 107.19(10)
C18 N1 Ti1 131.42(10)
C4 N2 C6 119.46(13)
C4 N2 Ti1 106.79(10)
C6 N2 Ti1 131.99(10)
C30 N3 C42 115.23(13)
C30 N3 Ti1 133.96(11)
C42 N3 Ti1 110.50(10)
Ti1 N4 H4 180.0
C2 C1 H1A 109.5
C2 C1 H1B 109.5
H1A C1 H1B 109.5
C2 C1 H1C 109.5
H1A C1 H1C 109.5
H1B C1 H1C 109.5
N1 C2 C3 122.20(14)
N1 C2 C1 120.34(13)
C3 C2 C1 117.41(13)
C4 C3 C2 130.81(14)
C4 C3 H3 114.6
C2 C3 H3 114.6
N2 C4 C3 122.80(14)
N2 C4 C5 120.01(14)
C3 C4 C5 117.17(14)
C4 C5 H5A 109.5
C4 C5 H5B 109.5
H5A C5 H5B 109.5
C4 C5 H5C 109.5
H5A C5 H5C 109.5
H5B C5 H5C 109.5
C7 C6 C11 120.74(15)
C7 C6 N2 120.17(15)
C11 C6 N2 119.04(15)
C8 C7 C6 118.36(17)
C8 C7 C12 118.55(16)
C6 C7 C12 123.08(15)
C9 C8 C7 121.69(18)
C9 C8 H8 119.2
C7 C8 H8 119.2
C8 C9 C10 119.54(17)
C8 C9 H9 120.2
C10 C9 H9 120.2
C9 C10 C11 121.43(18)
C9 C10 H10 119.3
C11 C10 H10 119.3
C10 C11 C6 118.20(17)
C10 C11 C15 118.69(16)
C6 C11 C15 122.99(15)
C7 C12 C14 111.27(16)
C7 C12 C13 111.98(15)
C14 C12 C13 110.47(16)
C7 C12 H12 107.6
C14 C12 H12 107.6
C13 C12 H12 107.6
C12 C13 H13A 109.5
C12 C13 H13B 109.5
H13A C13 H13B 109.5
C12 C13 H13C 109.5
H13A C13 H13C 109.5
H13B C13 H13C 109.5
C12 C14 H14A 109.5
C12 C14 H14B 109.5
H14A C14 H14B 109.5
C12 C14 H14C 109.5
H14A C14 H14C 109.5
H14B C14 H14C 109.5
C11 C15 C16 109.41(17)
C11 C15 C17 112.90(17)
C16 C15 C17 110.37(18)
C11 C15 H15 108.0
C16 C15 H15 108.0
C17 C15 H15 108.0
C15 C16 H16A 109.5
C15 C16 H16B 109.5
H16A C16 H16B 109.5
C15 C16 H16C 109.5
H16A C16 H16C 109.5
H16B C16 H16C 109.5
C15 C17 H17A 109.5
C15 C17 H17B 109.5
H17A C17 H17B 109.5
C15 C17 H17C 109.5
H17A C17 H17C 109.5
H17B C17 H17C 109.5
C19 C18 C23 121.36(14)
C19 C18 N1 120.00(14)
C23 C18 N1 118.63(14)
C20 C19 C18 117.99(16)
C20 C19 C24 119.65(15)
C18 C19 C24 122.35(14)
C21 C20 C19 121.38(17)
C21 C20 H20 119.3
C19 C20 H20 119.3
C22 C21 C20 119.79(16)
C22 C21 H21 120.1
C20 C21 H21 120.1
C21 C22 C23 121.55(17)
C21 C22 H22 119.2
C23 C22 H22 119.2
C22 C23 C18 117.76(16)
C22 C23 C27 120.16(16)
C18 C23 C27 121.99(14)
C19 C24 C25 111.37(15)
C19 C24 C26 113.01(15)
C25 C24 C26 110.43(17)
C19 C24 H24 107.2
C25 C24 H24 107.2
C26 C24 H24 107.2
C24 C25 H25A 109.5
C24 C25 H25B 109.5
H25A C25 H25B 109.5
C24 C25 H25C 109.5
H25A C25 H25C 109.5
H25B C25 H25C 109.5
C24 C26 H26A 109.5
C24 C26 H26B 109.5
H26A C26 H26B 109.5
C24 C26 H26C 109.5
H26A C26 H26C 109.5
H26B C26 H26C 109.5
C29 C27 C28 110.21(19)
C29 C27 C23 114.60(19)
C28 C27 C23 112.03(16)
C29 C27 H27 106.5
C28 C27 H27 106.5
C23 C27 H27 106.5
C27 C28 H28A 109.5
C27 C28 H28B 109.5
H28A C28 H28B 109.5
C27 C28 H28C 109.5
H28A C28 H28C 109.5
H28B C28 H28C 109.5
C27 C29 H29A 109.5
C27 C29 H29B 109.5
H29A C29 H29B 109.5
C27 C29 H29C 109.5
H29A C29 H29C 109.5
H29B C29 H29C 109.5
C35 C30 C31 117.10(15)
C35 C30 N3 122.99(15)
C31 C30 N3 119.91(15)
C32 C31 C30 121.09(17)
C32 C31 H31 119.5
C30 C31 H31 119.5
C31 C32 C33 121.83(17)
C31 C32 H32 119.1
C33 C32 H32 119.1
C34 C33 C32 117.25(15)
C34 C33 C36 122.64(17)
C32 C33 C36 120.12(17)
C33 C34 C35 121.73(17)
C33 C34 H34 119.1
C35 C34 H34 119.1
C34 C35 C30 120.99(16)
C34 C35 H35 119.5
C30 C35 H35 119.5
C33 C36 H36A 109.5
C33 C36 H36B 109.5
H36A C36 H36B 109.5
C33 C36 H36C 109.5
H36A C36 H36C 109.5
H36B C36 H36C 109.5
C38 C37 C42 121.01(16)
C38 C37 H37 119.5
C42 C37 H37 119.5
C39 C38 C37 121.24(16)
C39 C38 H38 119.4
C37 C38 H38 119.4
C38 C39 C40 117.62(15)
C38 C39 C43 121.57(16)
C40 C39 C43 120.81(16)
C41 C40 C39 121.41(16)
C41 C40 H40 119.3
C39 C40 H40 119.3
C42 C41 C40 120.73(16)
C42 C41 H41 119.6
C40 C41 H41 119.6
C41 C42 C37 117.91(15)
C41 C42 N3 121.40(14)
C37 C42 N3 120.62(14)
C39 C43 H43A 109.5
C39 C43 H43B 109.5
H43A C43 H43B 109.5
C39 C43 H43C 109.5
H43A C43 H43C 109.5
H43B C43 H43C 109.5

loop_
_geom_bond_atom_site_label_1
_geom_bond_atom_site_label_2
_geom_bond_distance
Ti1 N4 1.6885(14)
Ti1 N3 2.0157(14)
Ti1 N2 2.0191(13)
Ti1 N1 2.0305(13)
N1 C2 1.3436(19)
N1 C18 1.4376(19)
N2 C4 1.345(2)
N2 C6 1.437(2)
N3 C30 1.408(2)
N3 C42 1.436(2)
N4 H4 0.8800
C1 C2 1.505(2)
C1 H1A 0.9800
C1 H1B 0.9800
C1 H1C 0.9800
C2 C3 1.414(2)
C3 C4 1.408(2)
C3 H3 0.9500
C4 C5 1.500(2)
C5 H5A 0.9800
C5 H5B 0.9800
C5 H5C 0.9800
C6 C7 1.406(2)
C6 C11 1.410(2)
C7 C8 1.395(2)
C7 C12 1.513(3)
C8 C9 1.375(3)
C8 H8 0.9500
C9 C10 1.383(3)
C9 H9 0.9500
C10 C11 1.397(2)
C10 H10 0.9500
C11 C15 1.515(3)
C12 C14 1.529(3)
C12 C13 1.532(2)
C12 H12 1.0000
C13 H13A 0.9800
C13 H13B 0.9800
C13 H13C 0.9800
C14 H14A 0.9800
C14 H14B 0.9800
C14 H14C 0.9800
C15 C16 1.522(3)
C15 C17 1.535(3)
C15 H15 1.0000
C16 H16A 0.9800
C16 H16B 0.9800
C16 H16C 0.9800
C17 H17A 0.9800
C17 H17B 0.9800
C17 H17C 0.9800
C18 C19 1.402(2)
C18 C23 1.413(2)
C19 C20 1.398(2)
C19 C24 1.515(2)
C20 C21 1.380(3)
C20 H20 0.9500
C21 C22 1.378(3)
C21 H21 0.9500
C22 C23 1.395(2)
C22 H22 0.9500
C23 C27 1.523(3)
C24 C25 1.518(3)
C24 C26 1.522(3)
C24 H24 1.0000
C25 H25A 0.9800
C25 H25B 0.9800
C25 H25C 0.9800
C26 H26A 0.9800
C26 H26B 0.9800
C26 H26C 0.9800
C27 C29 1.500(3)
C27 C28 1.516(3)
C27 H27 1.0000
C28 H28A 0.9800
C28 H28B 0.9800
C28 H28C 0.9800
C29 H29A 0.9800
C29 H29B 0.9800
C29 H29C 0.9800
C30 C35 1.398(2)
C30 C31 1.399(2)
C31 C32 1.384(2)
C31 H31 0.9500
C32 C33 1.393(3)
C32 H32 0.9500
C33 C34 1.379(3)
C33 C36 1.509(2)
C34 C35 1.397(2)
C34 H34 0.9500
C35 H35 0.9500
C36 H36A 0.9800
C36 H36B 0.9800
C36 H36C 0.9800
C37 C38 1.387(2)
C37 C42 1.394(2)
C37 H37 0.9500
C38 C39 1.387(2)
C38 H38 0.9500
C39 C40 1.392(2)
C39 C43 1.508(2)
C40 C41 1.391(2)
C40 H40 0.9500
C41 C42 1.388(2)
C41 H41 0.9500
C43 H43A 0.9800
C43 H43B 0.9800
C43 H43C 0.9800

loop_
_geom_torsion_atom_site_label_1
_geom_torsion_atom_site_label_2
_geom_torsion_atom_site_label_3
_geom_torsion_atom_site_label_4
_geom_torsion
N4 Ti1 N1 C2 -167.50(10)
N3 Ti1 N1 C2 63.88(11)
N2 Ti1 N1 C2 -56.26(11)
N4 Ti1 N1 C18 30.67(16)
N3 Ti1 N1 C18 -97.96(14)
N2 Ti1 N1 C18 141.91(14)
N4 Ti1 N2 C4 168.01(10)
N3 Ti1 N2 C4 -65.66(11)
N1 Ti1 N2 C4 56.34(10)
N4 Ti1 N2 C6 -27.69(15)
N3 Ti1 N2 C6 98.63(14)
N1 Ti1 N2 C6 -139.36(14)
N4 Ti1 N3 C30 3.71(17)
N2 Ti1 N3 C30 -120.67(14)
N1 Ti1 N3 C30 130.79(14)
N4 Ti1 N3 C42 176.74(10)
N2 Ti1 N3 C42 52.36(12)
N1 Ti1 N3 C42 -56.19(12)
C18 N1 C2 C3 -166.73(14)
Ti1 N1 C2 C3 28.78(17)
C18 N1 C2 C1 15.8(2)
Ti1 N1 C2 C1 -148.68(12)
N1 C2 C3 C4 14.1(3)
C1 C2 C3 C4 -168.35(16)
C6 N2 C4 C3 163.79(14)
Ti1 N2 C4 C3 -29.57(17)
C6 N2 C4 C5 -17.8(2)
Ti1 N2 C4 C5 148.88(12)
C2 C3 C4 N2 -13.7(3)
C2 C3 C4 C5 167.78(15)
C4 N2 C6 C7 111.60(17)
Ti1 N2 C6 C7 -51.1(2)
C4 N2 C6 C11 -70.93(19)
Ti1 N2 C6 C11 126.39(15)
C11 C6 C7 C8 2.4(2)
N2 C6 C7 C8 179.83(15)
C11 C6 C7 C12 -178.46(16)
N2 C6 C7 C12 -1.0(2)
C6 C7 C8 C9 -1.0(3)
C12 C7 C8 C9 179.80(18)
C7 C8 C9 C10 -0.3(3)
C8 C9 C10 C11 0.2(3)
C9 C10 C11 C6 1.1(3)
C9 C10 C11 C15 -175.01(18)
C7 C6 C11 C10 -2.5(2)
N2 C6 C11 C10 -179.91(15)
C7 C6 C11 C15 173.53(17)
N2 C6 C11 C15 -3.9(2)
C8 C7 C12 C14 -60.6(2)
C6 C7 C12 C14 120.29(18)
C8 C7 C12 C13 63.6(2)
C6 C7 C12 C13 -115.53(18)
C10 C11 C15 C16 65.6(2)
C6 C11 C15 C16 -110.4(2)
C10 C11 C15 C17 -57.7(2)
C6 C11 C15 C17 126.31(19)
C2 N1 C18 C19 -100.11(17)
Ti1 N1 C18 C19 60.0(2)
C2 N1 C18 C23 81.01(19)
Ti1 N1 C18 C23 -118.90(15)
C23 C18 C19 C20 -2.9(2)
N1 C18 C19 C20 178.25(14)
C23 C18 C19 C24 175.68(15)
N1 C18 C19 C24 -3.2(2)
C18 C19 C20 C21 -0.8(2)
C24 C19 C20 C21 -179.47(16)
C19 C20 C21 C22 2.8(3)
C20 C21 C22 C23 -0.9(3)
C21 C22 C23 C18 -2.7(3)
C21 C22 C23 C27 173.91(17)
C19 C18 C23 C22 4.6(2)
N1 C18 C23 C22 -176.52(14)
C19 C18 C23 C27 -171.90(16)
N1 C18 C23 C27 7.0(2)
C20 C19 C24 C25 72.0(2)
C18 C19 C24 C25 -106.54(19)
C20 C19 C24 C26 -53.0(2)
C18 C19 C24 C26 128.46(18)
C22 C23 C27 C29 89.4(2)
C18 C23 C27 C29 -94.2(2)
C22 C23 C27 C28 -37.1(3)
C18 C23 C27 C28 139.31(19)
C42 N3 C30 C35 4.5(2)
Ti1 N3 C30 C35 177.31(13)
C42 N3 C30 C31 -175.76(15)
Ti1 N3 C30 C31 -3.0(2)
C35 C30 C31 C32 -0.1(3)
N3 C30 C31 C32 -179.86(16)
C30 C31 C32 C33 0.4(3)
C31 C32 C33 C34 -0.3(3)
C31 C32 C33 C36 179.88(18)
C32 C33 C34 C35 0.0(3)
C36 C33 C34 C35 179.81(17)
C33 C34 C35 C30 0.2(3)
C31 C30 C35 C34 -0.2(2)
N3 C30 C35 C34 179.55(16)
C42 C37 C38 C39 0.7(3)
C37 C38 C39 C40 1.3(3)
C37 C38 C39 C43 -178.34(17)
C38 C39 C40 C41 -1.2(3)
C43 C39 C40 C41 178.48(16)
C39 C40 C41 C42 -1.0(3)
C40 C41 C42 C37 3.0(2)
C40 C41 C42 N3 -173.83(15)
C38 C37 C42 C41 -2.9(2)
C38 C37 C42 N3 173.99(15)
C30 N3 C42 C41 -97.73(18)
Ti1 N3 C42 C41 87.81(16)
C30 N3 C42 C37 85.52(19)
Ti1 N3 C42 C37 -88.94(16)
